data_4346993
loop_
_publ_author_name
'Wang, Zhiqiang'
'Zheng, Caijun'
'Wang, Weizhou'
'Xu, Chen'
'Ji, Baoming'
'Zhang, Xiaohong'

_publ_section_title
;
 Synthesis, Structure, and Photophysical Properties of Two Four-Coordinate
 Cu(I)-NHC Complexes with Efficient Delayed Fluorescence.
;
_journal_issue 5
_journal_name_full 'Inorganic chemistry'
_journal_page_first 2157
_journal_page_last 2164
_journal_paper_doi 10.1021/acs.inorgchem.5b02546
_journal_volume 55
_journal_year 2016
_chemical_formula_sum 'C51 H41 Cu F6 N3 O P3'
_chemical_formula_weight 982.32
_space_group_IT_number 14
_space_group_name_Hall '-P 2yn'
_space_group_name_H-M_alt 'P 1 21/n 1'
_symmetry_cell_setting monoclinic
_symmetry_space_group_name_H-M 'P 1 21/n 1'
_atom_sites_solution_hydrogens geom
_atom_sites_solution_primary direct
_atom_sites_solution_secondary difmap
_audit_creation_method SHELXL-97
_cell_angle_alpha 90.00
_cell_angle_beta 99.522(3)
_cell_angle_gamma 90.00
_cell_formula_units_Z 4
_cell_length_a 13.641(4)
_cell_length_b 18.541(5)
_cell_length_c 19.146(5)
_cell_measurement_reflns_used 5032
_cell_measurement_temperature 296(2)
_cell_measurement_theta_max 20.51
_cell_measurement_theta_min 2.42
_cell_volume 4776(2)
_computing_cell_refinement 'Bruker SMART'
_computing_data_collection 'Bruker SMART'
_computing_data_reduction 'Bruker SAINT'
_computing_molecular_graphics 'Bruker SHELXTL'
_computing_publication_material 'Bruker SHELXTL'
_computing_structure_refinement 'SHELXL-97 (Sheldrick, 1997)'
_computing_structure_solution 'SHELXS-97 (Sheldrick, 1990)'
_diffrn_ambient_temperature 296(2)
_diffrn_measured_fraction_theta_full 0.999
_diffrn_measured_fraction_theta_max 0.999
_diffrn_measurement_device_type 'CCD area detector'
_diffrn_measurement_method 'phi and omega scans'
_diffrn_radiation_monochromator graphite
_diffrn_radiation_source 'fine-focus sealed tube'
_diffrn_radiation_type MoK\a
_diffrn_radiation_wavelength 0.71073
_diffrn_reflns_av_R_equivalents 0.0785
_diffrn_reflns_av_sigmaI/netI 0.0839
_diffrn_reflns_limit_h_max 16
_diffrn_reflns_limit_h_min -16
_diffrn_reflns_limit_k_max 22
_diffrn_reflns_limit_k_min -22
_diffrn_reflns_limit_l_max 23
_diffrn_reflns_limit_l_min -23
_diffrn_reflns_number 35262
_diffrn_reflns_theta_full 25.50
_diffrn_reflns_theta_max 25.50
_diffrn_reflns_theta_min 2.28
_diffrn_standards_number 0
_exptl_absorpt_coefficient_mu 0.622
_exptl_absorpt_correction_T_max 0.9017
_exptl_absorpt_correction_T_min 0.8211
_exptl_absorpt_correction_type multi-scan
_exptl_absorpt_process_details sadabs
_exptl_crystal_colour colourless
_exptl_crystal_density_diffrn 1.366
_exptl_crystal_density_method 'not measured'
_exptl_crystal_description block
_exptl_crystal_F_000 2016
_exptl_crystal_size_max 0.33
_exptl_crystal_size_mid 0.25
_exptl_crystal_size_min 0.17
_refine_diff_density_max 1.041
_refine_diff_density_min -0.517
_refine_diff_density_rms 0.075
_refine_ls_extinction_method none
_refine_ls_goodness_of_fit_ref 1.003
_refine_ls_hydrogen_treatment constr
_refine_ls_matrix_type full
_refine_ls_number_parameters 586
_refine_ls_number_reflns 8886
_refine_ls_number_restraints 0
_refine_ls_restrained_S_all 1.003
_refine_ls_R_factor_all 0.1505
_refine_ls_R_factor_gt 0.0706
_refine_ls_shift/su_max 0.002
_refine_ls_shift/su_mean 0.000
_refine_ls_structure_factor_coef Fsqd
_refine_ls_weighting_details 'calc w=1/[\s^2^(Fo^2^)+(0.1087P)^2^+6.6209P] where P=(Fo^2^+2Fc^2^)/3'
_refine_ls_weighting_scheme calc
_refine_ls_wR_factor_gt 0.1799
_refine_ls_wR_factor_ref 0.2333
_reflns_number_gt 4546
_reflns_number_total 8886
_reflns_threshold_expression >2sigma(I)
_cod_data_source_file ic5b02546_si_002.cif
_cod_data_source_block 1
_cod_depositor_comments
;
The following automatic conversions were performed:

data item '_symmetry_cell_setting' value 'Monoclinic' was changed to
'monoclinic' in accordance with the
/home/saulius/struct/COD-crude-data/automatic-downloads/DataCite-retrospective/ACS/depositions/lib/dictionaries/cif_core.dic
dictionary named 'cif_core.dic' version 2.4.2 last updated on
2011-04-26.

Automatic conversion script
Id: cif_fix_values 6909 2019-04-08 15:41:33Z antanas 
;
_cod_original_sg_symbol_H-M P2(1)/n
_cod_database_code 4346993

loop_
_symmetry_equiv_pos_as_xyz
'x, y, z'
'-x+1/2, y+1/2, -z+1/2'
'-x, -y, -z'
'x-1/2, -y-1/2, z-1/2'

loop_
_atom_site_label
_atom_site_type_symbol
_atom_site_fract_x
_atom_site_fract_y
_atom_site_fract_z
_atom_site_U_iso_or_equiv
_atom_site_adp_type
_atom_site_occupancy
_atom_site_symmetry_multiplicity
_atom_site_calc_flag
_atom_site_refinement_flags
Cu1 Cu 0.46701(5) 0.10966(4) 0.20252(4) 0.0494(3) Uani 1 1 d .
N1 N 0.3500(4) -0.0028(3) 0.1353(3) 0.0674(15) Uani 1 1 d .
N2 N 0.2495(4) 0.0506(3) 0.1924(3) 0.0720(16) Uani 1 1 d .
N3 N 0.5131(4) 0.0271(3) 0.1336(2) 0.0522(12) Uani 1 1 d .
O1 O 0.4062(3) 0.2189(2) 0.3069(2) 0.0575(11) Uani 1 1 d .
F1 F 0.8506(5) 0.0738(4) 0.1515(3) 0.163(3) Uani 1 1 d .
F2 F 0.7671(4) 0.1126(4) 0.0470(4) 0.175(3) Uani 1 1 d .
F3 F 0.8763(7) 0.1843(4) 0.1114(4) 0.213(4) Uani 1 1 d .
F4 F 0.9028(6) 0.1397(4) 0.0138(3) 0.182(3) Uani 1 1 d .
F5 F 0.9842(4) 0.1005(5) 0.1164(5) 0.224(4) Uani 1 1 d .
F6 F 0.8724(7) 0.0318(3) 0.0520(4) 0.183(3) Uani 1 1 d .
P1 P 0.56703(11) 0.10656(8) 0.30824(8) 0.0443(4) Uani 1 1 d .
P2 P 0.44672(12) 0.22463(9) 0.16346(9) 0.0519(4) Uani 1 1 d .
P3 P 0.87805(14) 0.10901(11) 0.08222(11) 0.0717(5) Uani 1 1 d .
C1 C 0.3444(5) 0.0521(3) 0.1832(3) 0.0563(16) Uani 1 1 d .
C2 C 0.2566(7) -0.0357(6) 0.1156(5) 0.112(3) Uani 1 1 d .
H2 H 0.2413 -0.0736 0.0839 0.134 Uiso 1 1 calc R
C3 C 0.1950(7) -0.0021(6) 0.1508(5) 0.117(4) Uani 1 1 d .
H3 H 0.1276 -0.0118 0.1484 0.141 Uiso 1 1 calc R
C4 C 0.4395(5) -0.0192(4) 0.1114(3) 0.0607(17) Uani 1 1 d .
C5 C 0.4496(6) -0.0783(4) 0.0693(4) 0.073(2) Uani 1 1 d .
H5 H 0.3962 -0.1089 0.0543 0.088 Uiso 1 1 calc R
C6 C 0.5411(6) -0.0907(4) 0.0499(4) 0.078(2) Uani 1 1 d .
H6 H 0.5507 -0.1298 0.0214 0.093 Uiso 1 1 calc R
C7 C 0.6183(6) -0.0440(4) 0.0738(4) 0.076(2) Uani 1 1 d .
H7 H 0.6809 -0.0519 0.0620 0.091 Uiso 1 1 calc R
C8 C 0.6022(5) 0.0136(4) 0.1148(4) 0.0653(18) Uani 1 1 d .
H8 H 0.6548 0.0447 0.1303 0.078 Uiso 1 1 calc R
C9 C 0.2056(5) 0.1006(4) 0.2379(4) 0.075(2) Uani 1 1 d .
H9A H 0.1508 0.1260 0.2095 0.090 Uiso 1 1 calc R
H9B H 0.2551 0.1361 0.2571 0.090 Uiso 1 1 calc R
C10 C 0.1686(5) 0.0634(4) 0.2976(4) 0.0696(19) Uani 1 1 d .
C11 C 0.0696(6) 0.0614(5) 0.3009(5) 0.089(2) Uani 1 1 d .
H11 H 0.0250 0.0831 0.2651 0.107 Uiso 1 1 calc R
C12 C 0.0340(10) 0.0282(6) 0.3560(7) 0.125(4) Uani 1 1 d .
H12 H -0.0340 0.0270 0.3567 0.150 Uiso 1 1 calc R
C13 C 0.0977(15) -0.0024(6) 0.4086(7) 0.148(7) Uani 1 1 d .
H13 H 0.0736 -0.0250 0.4457 0.177 Uiso 1 1 calc R
C14 C 0.1989(12) -0.0008(6) 0.4080(6) 0.134(4) Uani 1 1 d .
H14 H 0.2432 -0.0211 0.4449 0.161 Uiso 1 1 calc R
C15 C 0.2336(7) 0.0321(5) 0.3509(5) 0.098(3) Uani 1 1 d .
H15 H 0.3013 0.0326 0.3492 0.117 Uiso 1 1 calc R
C16 C 0.6213(5) 0.0171(3) 0.3308(3) 0.0530(15) Uani 1 1 d .
C17 C 0.7161(5) 0.0072(4) 0.3686(4) 0.0702(19) Uani 1 1 d .
H17 H 0.7530 0.0470 0.3873 0.084 Uiso 1 1 calc R
C18 C 0.7571(6) -0.0620(5) 0.3790(4) 0.083(2) Uani 1 1 d .
H18 H 0.8210 -0.0687 0.4038 0.099 Uiso 1 1 calc R
C19 C 0.7000(8) -0.1199(4) 0.3515(5) 0.089(3) Uani 1 1 d .
H19 H 0.7261 -0.1662 0.3585 0.107 Uiso 1 1 calc R
C20 C 0.6075(7) -0.1115(4) 0.3145(4) 0.081(2) Uani 1 1 d .
H20 H 0.5706 -0.1514 0.2963 0.097 Uiso 1 1 calc R
C21 C 0.5680(6) -0.0427(3) 0.3040(3) 0.0659(18) Uani 1 1 d .
H21 H 0.5044 -0.0369 0.2784 0.079 Uiso 1 1 calc R
C22 C 0.4979(4) 0.1272(3) 0.3805(3) 0.0481(14) Uani 1 1 d .
C23 C 0.5120(5) 0.0894(3) 0.4437(3) 0.0569(16) Uani 1 1 d .
H23 H 0.5611 0.0541 0.4521 0.068 Uiso 1 1 calc R
C24 C 0.4521(6) 0.1041(4) 0.4952(4) 0.0686(19) Uani 1 1 d .
H24 H 0.4614 0.0781 0.5374 0.082 Uiso 1 1 calc R
C25 C 0.3811(6) 0.1558(4) 0.4839(4) 0.076(2) Uani 1 1 d .
H25 H 0.3416 0.1650 0.5181 0.091 Uiso 1 1 calc R
C26 C 0.3673(5) 0.1944(4) 0.4225(4) 0.0697(19) Uani 1 1 d .
H26 H 0.3187 0.2300 0.4151 0.084 Uiso 1 1 calc R
C27 C 0.4252(4) 0.1809(3) 0.3712(3) 0.0528(15) Uani 1 1 d .
C28 C 0.6746(4) 0.1668(3) 0.3235(3) 0.0464(14) Uani 1 1 d .
C29 C 0.6964(5) 0.2108(4) 0.3817(3) 0.0641(18) Uani 1 1 d .
H29 H 0.6567 0.2102 0.4168 0.077 Uiso 1 1 calc R
C30 C 0.7776(6) 0.2561(4) 0.3877(4) 0.085(2) Uani 1 1 d .
H30 H 0.7917 0.2862 0.4270 0.102 Uiso 1 1 calc R
C31 C 0.8380(6) 0.2577(5) 0.3371(4) 0.089(2) Uani 1 1 d .
H31 H 0.8921 0.2889 0.3417 0.107 Uiso 1 1 calc R
C32 C 0.8176(5) 0.2131(4) 0.2799(4) 0.077(2) Uani 1 1 d .
H32 H 0.8592 0.2124 0.2459 0.093 Uiso 1 1 calc R
C33 C 0.7350(5) 0.1687(4) 0.2725(3) 0.0621(17) Uani 1 1 d .
H33 H 0.7199 0.1398 0.2325 0.075 Uiso 1 1 calc R
C34 C 0.4658(4) 0.2794(3) 0.3001(3) 0.0537(16) Uani 1 1 d .
C35 C 0.4950(6) 0.3260(4) 0.3556(4) 0.071(2) Uani 1 1 d .
H35 H 0.4766 0.3178 0.3996 0.085 Uiso 1 1 calc R
C36 C 0.5522(6) 0.3852(4) 0.3449(4) 0.084(2) Uani 1 1 d .
H36 H 0.5735 0.4169 0.3820 0.101 Uiso 1 1 calc R
C37 C 0.5777(7) 0.3972(4) 0.2789(5) 0.089(2) Uani 1 1 d .
H37 H 0.6163 0.4370 0.2717 0.107 Uiso 1 1 calc R
C38 C 0.5462(5) 0.3506(4) 0.2236(4) 0.073(2) Uani 1 1 d .
H38 H 0.5637 0.3593 0.1795 0.087 Uiso 1 1 calc R
C39 C 0.4884(4) 0.2903(3) 0.2331(3) 0.0529(15) Uani 1 1 d .
C40 C 0.3162(5) 0.2448(4) 0.1362(4) 0.073(2) Uani 1 1 d .
C41 C 0.2692(7) 0.3034(5) 0.1595(7) 0.129(4) Uani 1 1 d .
H41 H 0.3044 0.3361 0.1909 0.155 Uiso 1 1 calc R
C42 C 0.1647(9) 0.3134(8) 0.1344(10) 0.197(8) Uani 1 1 d .
H42 H 0.1317 0.3533 0.1488 0.237 Uiso 1 1 calc R
C43 C 0.1142(9) 0.2636(9) 0.0891(10) 0.185(8) Uani 1 1 d .
H43 H 0.0461 0.2692 0.0746 0.222 Uiso 1 1 calc R
C44 C 0.1601(8) 0.2069(8) 0.0652(6) 0.134(5) Uani 1 1 d .
H44 H 0.1249 0.1746 0.0333 0.161 Uiso 1 1 calc R
C45 C 0.2611(5) 0.1973(5) 0.0889(4) 0.092(3) Uani 1 1 d .
H45 H 0.2929 0.1579 0.0726 0.111 Uiso 1 1 calc R
C46 C 0.5012(4) 0.2580(3) 0.0891(3) 0.0512(15) Uani 1 1 d .
C47 C 0.4546(5) 0.3082(4) 0.0410(4) 0.078(2) Uani 1 1 d .
H47 H 0.3927 0.3261 0.0467 0.093 Uiso 1 1 calc R
C48 C 0.4977(6) 0.3320(4) -0.0146(4) 0.087(2) Uani 1 1 d .
H48 H 0.4645 0.3655 -0.0462 0.104 Uiso 1 1 calc R
C49 C 0.5892(6) 0.3070(4) -0.0242(4) 0.078(2) Uani 1 1 d .
H49 H 0.6187 0.3236 -0.0616 0.093 Uiso 1 1 calc R
C50 C 0.6359(5) 0.2574(4) 0.0223(4) 0.072(2) Uani 1 1 d .
H50 H 0.6980 0.2400 0.0167 0.086 Uiso 1 1 calc R
C51 C 0.5914(5) 0.2325(3) 0.0778(3) 0.0592(17) Uani 1 1 d .
H51 H 0.6237 0.1977 0.1082 0.071 Uiso 1 1 calc R

loop_
_atom_site_aniso_label
_atom_site_aniso_U_11
_atom_site_aniso_U_22
_atom_site_aniso_U_33
_atom_site_aniso_U_23
_atom_site_aniso_U_13
_atom_site_aniso_U_12
Cu1 0.0481(5) 0.0494(4) 0.0494(5) 0.0042(3) 0.0039(3) -0.0060(3)
N1 0.054(3) 0.091(4) 0.056(3) -0.012(3) 0.003(3) -0.026(3)
N2 0.053(4) 0.100(5) 0.062(4) -0.009(3) 0.008(3) -0.016(3)
N3 0.053(3) 0.056(3) 0.046(3) 0.000(2) 0.006(2) -0.006(3)
O1 0.055(3) 0.062(3) 0.057(3) 0.012(2) 0.015(2) 0.007(2)
F1 0.177(6) 0.210(7) 0.109(4) 0.020(4) 0.048(4) -0.043(5)
F2 0.086(4) 0.170(6) 0.252(8) 0.023(5) -0.019(5) 0.008(4)
F3 0.362(12) 0.115(5) 0.148(6) -0.053(4) 0.001(7) 0.021(6)
F4 0.246(8) 0.206(7) 0.106(4) 0.037(5) 0.063(5) -0.066(6)
F5 0.073(4) 0.364(12) 0.220(8) 0.115(8) -0.022(4) 0.004(5)
F6 0.299(10) 0.103(4) 0.143(6) 0.001(4) 0.021(6) 0.042(5)
P1 0.0455(8) 0.0449(8) 0.0424(8) 0.0024(7) 0.0075(7) 0.0011(7)
P2 0.0459(9) 0.0539(9) 0.0547(10) 0.0137(8) 0.0050(7) -0.0020(7)
P3 0.0571(12) 0.0839(14) 0.0744(13) 0.0048(11) 0.0118(10) 0.0017(10)
C1 0.050(4) 0.069(4) 0.049(4) 0.004(3) 0.005(3) -0.013(3)
C2 0.078(6) 0.156(9) 0.099(7) -0.054(6) 0.008(5) -0.045(6)
C3 0.062(6) 0.179(10) 0.109(7) -0.055(7) 0.009(5) -0.041(6)
C4 0.063(4) 0.073(4) 0.045(4) 0.000(3) 0.002(3) -0.009(4)
C5 0.084(6) 0.065(4) 0.067(5) -0.015(4) 0.001(4) -0.008(4)
C6 0.095(6) 0.063(5) 0.070(5) -0.014(4) -0.002(4) 0.007(4)
C7 0.079(5) 0.075(5) 0.076(5) -0.003(4) 0.023(4) 0.009(4)
C8 0.067(5) 0.063(4) 0.067(5) -0.002(4) 0.015(4) -0.006(3)
C9 0.054(4) 0.098(6) 0.073(5) -0.002(4) 0.012(4) -0.006(4)
C10 0.067(5) 0.081(5) 0.062(5) -0.008(4) 0.013(4) -0.018(4)
C11 0.075(5) 0.105(6) 0.094(6) -0.020(5) 0.034(5) -0.022(5)
C12 0.142(10) 0.122(9) 0.131(10) -0.060(8) 0.081(9) -0.069(8)
C13 0.28(2) 0.089(8) 0.102(9) -0.033(7) 0.103(13) -0.059(11)
C14 0.214(15) 0.091(7) 0.099(8) 0.014(6) 0.031(9) -0.001(9)
C15 0.110(7) 0.092(6) 0.090(6) 0.012(5) 0.015(6) -0.008(5)
C16 0.062(4) 0.052(4) 0.047(4) 0.009(3) 0.013(3) 0.011(3)
C17 0.066(5) 0.068(5) 0.075(5) 0.011(4) 0.005(4) 0.012(4)
C18 0.069(5) 0.092(6) 0.090(6) 0.022(5) 0.020(4) 0.035(5)
C19 0.126(8) 0.065(5) 0.087(6) 0.020(5) 0.046(6) 0.038(5)
C20 0.122(7) 0.050(4) 0.073(5) 0.001(4) 0.021(5) 0.012(4)
C21 0.088(5) 0.047(4) 0.061(4) 0.006(3) 0.010(4) 0.007(4)
C22 0.050(4) 0.052(4) 0.041(3) 0.002(3) 0.005(3) -0.005(3)
C23 0.065(4) 0.052(4) 0.053(4) 0.006(3) 0.010(3) -0.001(3)
C24 0.096(6) 0.064(4) 0.051(4) 0.005(3) 0.026(4) -0.010(4)
C25 0.092(6) 0.079(5) 0.067(5) 0.004(4) 0.043(4) 0.012(4)
C26 0.073(5) 0.078(5) 0.066(5) 0.005(4) 0.035(4) 0.013(4)
C27 0.053(4) 0.052(4) 0.054(4) 0.007(3) 0.013(3) 0.001(3)
C28 0.046(3) 0.051(3) 0.042(3) 0.004(3) 0.007(3) 0.000(3)
C29 0.064(4) 0.075(5) 0.053(4) -0.017(3) 0.009(3) -0.014(4)
C30 0.085(6) 0.093(6) 0.077(5) -0.032(4) 0.013(4) -0.031(5)
C31 0.074(5) 0.107(6) 0.088(6) -0.020(5) 0.021(5) -0.036(5)
C32 0.066(5) 0.096(6) 0.073(5) -0.003(4) 0.021(4) -0.021(4)
C33 0.063(4) 0.072(4) 0.052(4) -0.008(3) 0.011(3) -0.011(3)
C34 0.056(4) 0.044(3) 0.064(4) 0.011(3) 0.020(3) 0.013(3)
C35 0.091(5) 0.054(4) 0.070(5) 0.004(4) 0.019(4) 0.018(4)
C36 0.115(7) 0.051(4) 0.081(6) -0.011(4) 0.002(5) 0.004(4)
C37 0.126(7) 0.050(4) 0.092(6) 0.004(4) 0.017(5) -0.011(4)
C38 0.087(5) 0.057(4) 0.072(5) 0.009(4) 0.009(4) -0.006(4)
C39 0.058(4) 0.043(3) 0.059(4) 0.010(3) 0.014(3) 0.011(3)
C40 0.049(4) 0.085(5) 0.085(5) 0.041(4) 0.008(4) -0.004(4)
C41 0.070(6) 0.090(6) 0.226(12) 0.050(7) 0.023(7) 0.023(5)
C42 0.070(8) 0.133(11) 0.39(3) 0.107(14) 0.038(11) 0.044(7)
C43 0.066(8) 0.172(15) 0.30(2) 0.132(15) -0.025(10) -0.016(8)
C44 0.072(7) 0.177(12) 0.142(9) 0.095(9) -0.019(6) -0.023(7)
C45 0.052(5) 0.138(7) 0.080(5) 0.052(5) -0.011(4) -0.019(5)
C46 0.051(4) 0.049(3) 0.052(4) 0.005(3) 0.005(3) -0.014(3)
C47 0.073(5) 0.092(5) 0.071(5) 0.033(4) 0.017(4) 0.004(4)
C48 0.095(6) 0.092(6) 0.073(5) 0.044(4) 0.015(5) 0.002(5)
C49 0.102(6) 0.072(5) 0.065(5) 0.008(4) 0.030(4) -0.015(5)
C50 0.074(5) 0.060(4) 0.088(5) -0.004(4) 0.033(4) -0.016(4)
C51 0.060(4) 0.059(4) 0.060(4) 0.009(3) 0.015(3) -0.004(3)

loop_
_atom_type_symbol
_atom_type_description
_atom_type_scat_dispersion_real
_atom_type_scat_dispersion_imag
_atom_type_scat_source
C C 0.0033 0.0016 'International Tables Vol C Tables 4.2.6.8 and 6.1.1.4'
H H 0.0000 0.0000 'International Tables Vol C Tables 4.2.6.8 and 6.1.1.4'
N N 0.0061 0.0033 'International Tables Vol C Tables 4.2.6.8 and 6.1.1.4'
O O 0.0106 0.0060 'International Tables Vol C Tables 4.2.6.8 and 6.1.1.4'
F F 0.0171 0.0103 'International Tables Vol C Tables 4.2.6.8 and 6.1.1.4'
P P 0.1023 0.0942 'International Tables Vol C Tables 4.2.6.8 and 6.1.1.4'
Cu Cu 0.3201 1.2651 'International Tables Vol C Tables 4.2.6.8 and 6.1.1.4'

loop_
_geom_angle_atom_site_label_1
_geom_angle_atom_site_label_2
_geom_angle_atom_site_label_3
_geom_angle
C1 Cu1 N3 80.0(2)
C1 Cu1 P1 121.75(18)
N3 Cu1 P1 109.55(14)
C1 Cu1 P2 113.29(19)
N3 Cu1 P2 119.55(13)
P1 Cu1 P2 110.18(6)
C1 N1 C4 121.4(5)
C1 N1 C2 110.5(6)
C4 N1 C2 128.0(7)
C1 N2 C3 112.1(7)
C1 N2 C9 124.4(6)
C3 N2 C9 123.5(6)
C4 N3 C8 117.4(6)
C4 N3 Cu1 111.5(4)
C8 N3 Cu1 130.9(4)
C27 O1 C34 117.2(5)
C28 P1 C16 103.4(3)
C28 P1 C22 104.5(3)
C16 P1 C22 104.3(3)
C28 P1 Cu1 118.70(19)
C16 P1 Cu1 113.3(2)
C22 P1 Cu1 111.24(19)
C40 P2 C46 102.3(3)
C40 P2 C39 104.2(3)
C46 P2 C39 103.1(3)
C40 P2 Cu1 110.6(2)
C46 P2 Cu1 122.4(2)
C39 P2 Cu1 112.40(19)
F5 P3 F3 90.5(5)
F5 P3 F4 94.5(4)
F3 P3 F4 89.5(4)
F5 P3 F6 92.9(5)
F3 P3 F6 176.3(5)
F4 P3 F6 91.7(4)
F5 P3 F2 176.4(5)
F3 P3 F2 92.7(5)
F4 P3 F2 87.1(4)
F6 P3 F2 83.8(4)
F5 P3 F1 86.3(4)
F3 P3 F1 92.9(4)
F4 P3 F1 177.4(4)
F6 P3 F1 85.8(4)
F2 P3 F1 91.9(4)
N2 C1 N1 103.5(5)
N2 C1 Cu1 143.1(5)
N1 C1 Cu1 112.7(4)
C3 C2 N1 106.5(7)
C3 C2 H2 126.7
N1 C2 H2 126.7
C2 C3 N2 107.4(7)
C2 C3 H3 126.3
N2 C3 H3 126.3
N3 C4 C5 123.6(7)
N3 C4 N1 113.9(6)
C5 C4 N1 122.5(6)
C4 C5 C6 118.1(7)
C4 C5 H5 120.9
C6 C5 H5 120.9
C7 C6 C5 118.8(7)
C7 C6 H6 120.6
C5 C6 H6 120.6
C8 C7 C6 119.7(7)
C8 C7 H7 120.2
C6 C7 H7 120.2
N3 C8 C7 122.4(7)
N3 C8 H8 118.8
C7 C8 H8 118.8
N2 C9 C10 112.7(6)
N2 C9 H9A 109.1
C10 C9 H9A 109.1
N2 C9 H9B 109.1
C10 C9 H9B 109.1
H9A C9 H9B 107.8
C15 C10 C11 118.8(8)
C15 C10 C9 120.5(7)
C11 C10 C9 120.7(8)
C10 C11 C12 121.7(10)
C10 C11 H11 119.2
C12 C11 H11 119.2
C13 C12 C11 119.8(12)
C13 C12 H12 120.1
C11 C12 H12 120.1
C12 C13 C14 120.5(13)
C12 C13 H13 119.7
C14 C13 H13 119.7
C13 C14 C15 118.8(12)
C13 C14 H14 120.6
C15 C14 H14 120.6
C10 C15 C14 120.4(10)
C10 C15 H15 119.8
C14 C15 H15 119.8
C21 C16 C17 118.5(6)
C21 C16 P1 118.2(5)
C17 C16 P1 123.2(5)
C16 C17 C18 120.8(7)
C16 C17 H17 119.6
C18 C17 H17 119.6
C19 C18 C17 118.2(7)
C19 C18 H18 120.9
C17 C18 H18 120.9
C20 C19 C18 122.0(7)
C20 C19 H19 119.0
C18 C19 H19 119.0
C19 C20 C21 119.3(8)
C19 C20 H20 120.3
C21 C20 H20 120.3
C16 C21 C20 121.2(7)
C16 C21 H21 119.4
C20 C21 H21 119.4
C23 C22 C27 117.8(6)
C23 C22 P1 122.5(5)
C27 C22 P1 119.6(4)
C22 C23 C24 120.1(6)
C22 C23 H23 120.0
C24 C23 H23 120.0
C25 C24 C23 120.5(6)
C25 C24 H24 119.8
C23 C24 H24 119.8
C24 C25 C26 120.2(6)
C24 C25 H25 119.9
C26 C25 H25 119.9
C25 C26 C27 120.3(7)
C25 C26 H26 119.8
C27 C26 H26 119.8
C26 C27 C22 121.1(6)
C26 C27 O1 119.2(6)
C22 C27 O1 119.6(5)
C33 C28 C29 118.9(6)
C33 C28 P1 117.4(5)
C29 C28 P1 123.6(5)
C30 C29 C28 119.5(6)
C30 C29 H29 120.2
C28 C29 H29 120.2
C29 C30 C31 121.5(7)
C29 C30 H30 119.3
C31 C30 H30 119.3
C32 C31 C30 119.2(7)
C32 C31 H31 120.4
C30 C31 H31 120.4
C31 C32 C33 119.7(7)
C31 C32 H32 120.1
C33 C32 H32 120.1
C28 C33 C32 121.1(6)
C28 C33 H33 119.4
C32 C33 H33 119.4
C35 C34 C39 123.0(6)
C35 C34 O1 121.9(6)
C39 C34 O1 115.1(6)
C34 C35 C36 118.8(7)
C34 C35 H35 120.6
C36 C35 H35 120.6
C37 C36 C35 119.8(7)
C37 C36 H36 120.1
C35 C36 H36 120.1
C36 C37 C38 120.4(7)
C36 C37 H37 119.8
C38 C37 H37 119.8
C37 C38 C39 120.9(7)
C37 C38 H38 119.5
C39 C38 H38 119.5
C34 C39 C38 117.0(6)
C34 C39 P2 119.3(5)
C38 C39 P2 123.6(5)
C41 C40 C45 118.8(8)
C41 C40 P2 124.1(7)
C45 C40 P2 117.2(7)
C40 C41 C42 119.0(12)
C40 C41 H41 120.5
C42 C41 H41 120.5
C43 C42 C41 119.3(14)
C43 C42 H42 120.3
C41 C42 H42 120.3
C44 C43 C42 121.9(13)
C44 C43 H43 119.0
C42 C43 H43 119.0
C43 C44 C45 118.9(13)
C43 C44 H44 120.6
C45 C44 H44 120.6
C40 C45 C44 122.1(10)
C40 C45 H45 119.0
C44 C45 H45 119.0
C51 C46 C47 117.0(6)
C51 C46 P2 120.0(5)
C47 C46 P2 123.0(5)
C48 C47 C46 121.5(7)
C48 C47 H47 119.2
C46 C47 H47 119.2
C49 C48 C47 120.7(7)
C49 C48 H48 119.7
C47 C48 H48 119.7
C50 C49 C48 118.6(7)
C50 C49 H49 120.7
C48 C49 H49 120.7
C49 C50 C51 120.6(7)
C49 C50 H50 119.7
C51 C50 H50 119.7
C46 C51 C50 121.6(6)
C46 C51 H51 119.2
C50 C51 H51 119.2

loop_
_geom_bond_atom_site_label_1
_geom_bond_atom_site_label_2
_geom_bond_distance
Cu1 C1 1.966(6)
Cu1 N3 2.180(5)
Cu1 P1 2.2467(17)
Cu1 P2 2.2609(18)
N1 C1 1.381(8)
N1 C4 1.407(8)
N1 C2 1.407(9)
N2 C1 1.336(8)
N2 C3 1.395(10)
N2 C9 1.466(9)
N3 C4 1.335(7)
N3 C8 1.347(8)
O1 C27 1.405(7)
O1 C34 1.403(7)
F1 P3 1.578(6)
F2 P3 1.553(6)
F3 P3 1.505(6)
F4 P3 1.517(6)
F5 P3 1.496(6)
F6 P3 1.541(6)
P1 C28 1.828(6)
P1 C16 1.839(6)
P1 C22 1.839(6)
P2 C40 1.810(7)
P2 C46 1.821(6)
P2 C39 1.826(6)
C2 C3 1.317(11)
C2 H2 0.9300
C3 H3 0.9300
C4 C5 1.382(9)
C5 C6 1.378(10)
C5 H5 0.9300
C6 C7 1.380(10)
C6 H6 0.9300
C7 C8 1.365(9)
C7 H7 0.9300
C8 H8 0.9300
C9 C10 1.494(9)
C9 H9A 0.9700
C9 H9B 0.9700
C10 C15 1.365(10)
C10 C11 1.362(10)
C11 C12 1.378(13)
C11 H11 0.9300
C12 C13 1.343(17)
C12 H12 0.9300
C13 C14 1.383(17)
C13 H13 0.9300
C14 C15 1.401(14)
C14 H14 0.9300
C15 H15 0.9300
C16 C21 1.378(9)
C16 C17 1.386(8)
C17 C18 1.400(9)
C17 H17 0.9300
C18 C19 1.379(11)
C18 H18 0.9300
C19 C20 1.351(11)
C19 H19 0.9300
C20 C21 1.385(9)
C20 H20 0.9300
C21 H21 0.9300
C22 C23 1.384(8)
C22 C27 1.397(8)
C23 C24 1.408(9)
C23 H23 0.9300
C24 C25 1.356(9)
C24 H24 0.9300
C25 C26 1.363(9)
C25 H25 0.9300
C26 C27 1.380(8)
C26 H26 0.9300
C28 C33 1.378(8)
C28 C29 1.374(8)
C29 C30 1.379(9)
C29 H29 0.9300
C30 C31 1.373(10)
C30 H30 0.9300
C31 C32 1.365(10)
C31 H31 0.9300
C32 C33 1.384(9)
C32 H32 0.9300
C33 H33 0.9300
C34 C35 1.376(9)
C34 C39 1.383(8)
C35 C36 1.382(10)
C35 H35 0.9300
C36 C37 1.384(11)
C36 H36 0.9300
C37 C38 1.379(10)
C37 H37 0.9300
C38 C39 1.396(9)
C38 H38 0.9300
C40 C41 1.372(12)
C40 C45 1.391(11)
C41 C42 1.439(14)
C41 H41 0.9300
C42 C43 1.37(2)
C42 H42 0.9300
C43 C44 1.342(19)
C43 H43 0.9300
C44 C45 1.389(11)
C44 H44 0.9300
C45 H45 0.9300
C46 C51 1.367(8)
C46 C47 1.386(8)
C47 C48 1.372(9)
C47 H47 0.9300
C48 C49 1.372(10)
C48 H48 0.9300
C49 C50 1.363(10)
C49 H49 0.9300
C50 C51 1.388(8)
C50 H50 0.9300
C51 H51 0.9300

loop_
_geom_torsion_atom_site_label_1
_geom_torsion_atom_site_label_2
_geom_torsion_atom_site_label_3
_geom_torsion_atom_site_label_4
_geom_torsion
C1 Cu1 N3 C4 1.3(4)
P1 Cu1 N3 C4 121.6(4)
P2 Cu1 N3 C4 -109.9(4)
C1 Cu1 N3 C8 -173.7(6)
P1 Cu1 N3 C8 -53.4(6)
P2 Cu1 N3 C8 75.0(6)
C1 Cu1 P1 C28 -175.6(3)
N3 Cu1 P1 C28 94.2(3)
P2 Cu1 P1 C28 -39.3(2)
C1 Cu1 P1 C16 62.8(3)
N3 Cu1 P1 C16 -27.4(3)
P2 Cu1 P1 C16 -160.9(2)
C1 Cu1 P1 C22 -54.3(3)
N3 Cu1 P1 C22 -144.6(2)
P2 Cu1 P1 C22 82.0(2)
C1 Cu1 P2 C40 10.1(4)
N3 Cu1 P2 C40 101.7(3)
P1 Cu1 P2 C40 -130.1(3)
C1 Cu1 P2 C46 -110.4(3)
N3 Cu1 P2 C46 -18.8(3)
P1 Cu1 P2 C46 109.4(2)
C1 Cu1 P2 C39 126.1(3)
N3 Cu1 P2 C39 -142.3(3)
P1 Cu1 P2 C39 -14.1(2)
C3 N2 C1 N1 -1.3(8)
C9 N2 C1 N1 -178.4(6)
C3 N2 C1 Cu1 167.3(7)
C9 N2 C1 Cu1 -9.8(12)
C4 N1 C1 N2 -180.0(6)
C2 N1 C1 N2 1.0(8)
C4 N1 C1 Cu1 7.4(8)
C2 N1 C1 Cu1 -171.6(6)
N3 Cu1 C1 N2 -172.3(8)
P1 Cu1 C1 N2 80.7(8)
P2 Cu1 C1 N2 -54.3(8)
N3 Cu1 C1 N1 -4.4(4)
P1 Cu1 C1 N1 -111.3(4)
P2 Cu1 C1 N1 113.7(4)
C1 N1 C2 C3 -0.4(11)
C4 N1 C2 C3 -179.3(8)
N1 C2 C3 N2 -0.4(12)
C1 N2 C3 C2 1.1(12)
C9 N2 C3 C2 178.3(8)
C8 N3 C4 C5 -1.7(9)
Cu1 N3 C4 C5 -177.5(5)
C8 N3 C4 N1 177.8(6)
Cu1 N3 C4 N1 2.0(7)
C1 N1 C4 N3 -6.3(9)
C2 N1 C4 N3 172.5(7)
C1 N1 C4 C5 173.2(6)
C2 N1 C4 C5 -7.9(11)
N3 C4 C5 C6 1.0(10)
N1 C4 C5 C6 -178.5(6)
C4 C5 C6 C7 0.4(11)
C5 C6 C7 C8 -1.0(11)
C4 N3 C8 C7 1.1(9)
Cu1 N3 C8 C7 175.9(5)
C6 C7 C8 N3 0.3(11)
C1 N2 C9 C10 -117.4(7)
C3 N2 C9 C10 65.8(10)
N2 C9 C10 C15 67.9(9)
N2 C9 C10 C11 -113.7(8)
C15 C10 C11 C12 -0.7(12)
C9 C10 C11 C12 -179.1(8)
C10 C11 C12 C13 0.9(15)
C11 C12 C13 C14 0.1(18)
C12 C13 C14 C15 -1.3(18)
C11 C10 C15 C14 -0.5(13)
C9 C10 C15 C14 177.9(8)
C13 C14 C15 C10 1.5(15)
C28 P1 C16 C21 -159.2(5)
C22 P1 C16 C21 91.8(5)
Cu1 P1 C16 C21 -29.3(6)
C28 P1 C16 C17 15.5(6)
C22 P1 C16 C17 -93.5(6)
Cu1 P1 C16 C17 145.3(5)
C21 C16 C17 C18 0.3(10)
P1 C16 C17 C18 -174.3(5)
C16 C17 C18 C19 -0.8(11)
C17 C18 C19 C20 0.8(12)
C18 C19 C20 C21 -0.3(12)
C17 C16 C21 C20 0.2(10)
P1 C16 C21 C20 175.2(5)
C19 C20 C21 C16 -0.2(11)
C28 P1 C22 C23 -93.1(5)
C16 P1 C22 C23 15.2(6)
Cu1 P1 C22 C23 137.7(5)
C28 P1 C22 C27 89.7(5)
C16 P1 C22 C27 -162.0(5)
Cu1 P1 C22 C27 -39.5(5)
C27 C22 C23 C24 1.8(9)
P1 C22 C23 C24 -175.5(5)
C22 C23 C24 C25 -0.7(10)
C23 C24 C25 C26 -0.4(11)
C24 C25 C26 C27 0.3(12)
C25 C26 C27 C22 0.8(10)
C25 C26 C27 O1 176.8(6)
C23 C22 C27 C26 -1.8(9)
P1 C22 C27 C26 175.5(5)
C23 C22 C27 O1 -177.8(5)
P1 C22 C27 O1 -0.5(8)
C34 O1 C27 C26 97.9(7)
C34 O1 C27 C22 -86.0(7)
C16 P1 C28 C33 77.9(5)
C22 P1 C28 C33 -173.2(5)
Cu1 P1 C28 C33 -48.6(5)
C16 P1 C28 C29 -103.8(6)
C22 P1 C28 C29 5.2(6)
Cu1 P1 C28 C29 129.8(5)
C33 C28 C29 C30 0.3(10)
P1 C28 C29 C30 -178.1(6)
C28 C29 C30 C31 -0.6(12)
C29 C30 C31 C32 -0.6(13)
C30 C31 C32 C33 2.1(13)
C29 C28 C33 C32 1.3(10)
P1 C28 C33 C32 179.7(5)
C31 C32 C33 C28 -2.5(11)
C27 O1 C34 C35 -38.5(8)
C27 O1 C34 C39 144.5(5)
C39 C34 C35 C36 -2.2(10)
O1 C34 C35 C36 -178.9(6)
C34 C35 C36 C37 1.0(11)
C35 C36 C37 C38 0.1(12)
C36 C37 C38 C39 -0.2(12)
C35 C34 C39 C38 2.1(9)
O1 C34 C39 C38 179.0(5)
C35 C34 C39 P2 179.5(5)
O1 C34 C39 P2 -3.6(7)
C37 C38 C39 C34 -0.9(10)
C37 C38 C39 P2 -178.2(6)
C40 P2 C39 C34 77.6(5)
C46 P2 C39 C34 -175.8(5)
Cu1 P2 C39 C34 -42.2(5)
C40 P2 C39 C38 -105.2(6)
C46 P2 C39 C38 1.4(6)
Cu1 P2 C39 C38 135.1(5)
C46 P2 C40 C41 -99.9(7)
C39 P2 C40 C41 7.3(8)
Cu1 P2 C40 C41 128.2(7)
C46 P2 C40 C45 80.4(6)
C39 P2 C40 C45 -172.5(5)
Cu1 P2 C40 C45 -51.5(6)
C45 C40 C41 C42 0.3(13)
P2 C40 C41 C42 -179.5(8)
C40 C41 C42 C43 1.3(19)
C41 C42 C43 C44 -3(2)
C42 C43 C44 C45 2(2)
C41 C40 C45 C44 -0.8(11)
P2 C40 C45 C44 179.0(6)
C43 C44 C45 C40 -0.4(14)
C40 P2 C46 C51 -158.5(5)
C39 P2 C46 C51 93.6(5)
Cu1 P2 C46 C51 -34.1(6)
C40 P2 C46 C47 20.3(7)
C39 P2 C46 C47 -87.6(6)
Cu1 P2 C46 C47 144.7(5)
C51 C46 C47 C48 -0.9(11)
P2 C46 C47 C48 -179.8(6)
C46 C47 C48 C49 -0.4(13)
C47 C48 C49 C50 0.7(12)
C48 C49 C50 C51 0.3(11)
C47 C46 C51 C50 2.0(10)
P2 C46 C51 C50 -179.1(5)
C49 C50 C51 C46 -1.7(10)
